data_7231732
loop_
_publ_author_name
'Li, Cheng'
'Deng, Zhao-Peng'
'Huo, Li-Hua'
'Gao, Shan'

_publ_section_title
;
 Cooperative effects of metal cations and coordination modes on
 luminescent s-block metal--organic complexes constructed from V-shaped
 4,4&#x2032;-sulfonyldiphenol
;
_journal_issue 46
_journal_name_full CrystEngComm
_journal_page_first 7513
_journal_paper_doi 10.1039/C8CE01591K
_journal_volume 20
_journal_year 2018
_chemical_formula_moiety 'C26 H26 Ba2 O11 S2'
_chemical_formula_sum 'C26 H26 Ba2 O11 S2'
_chemical_formula_weight 853.27
_space_group_IT_number 15
_space_group_name_Hall '-C 2yc'
_space_group_name_H-M_alt 'C 1 2/c 1'
_symmetry_cell_setting monoclinic
_symmetry_space_group_name_Hall '-C 2yc'
_symmetry_space_group_name_H-M 'C 1 2/c 1'
_atom_sites_solution_hydrogens geom
_atom_sites_solution_primary direct
_atom_sites_solution_secondary difmap
_audit_creation_method SHELXL-97
_audit_update_record
;
2018-09-10 deposited with the CCDC.
2018-10-29 downloaded from the CCDC.
;
_cell_angle_alpha 90.00
_cell_angle_beta 111.037(5)
_cell_angle_gamma 90.00
_cell_formula_units_Z 4
_cell_length_a 20.2502(9)
_cell_length_b 5.6487(2)
_cell_length_c 26.7408(11)
_cell_measurement_reflns_used 2467
_cell_measurement_temperature 295(2)
_cell_measurement_theta_max 29.37
_cell_measurement_theta_min 4.03
_cell_volume 2854.9(2)
_computing_cell_refinement
;
CrysAlis Pro (Agilent, 2013)
;
_computing_data_collection
;
CrysAlis Pro (Agilent, 2013)
;
_computing_data_reduction
;
CrysAlis Pro (Agilent, 2013)
;
_computing_molecular_graphics '(K. Brandenburg, Diamond 3.1, 2009)'
_computing_publication_material '(K. Brandenburg, Diamond 3.1, 2009)'
_computing_structure_refinement 'SHELXL-97 (Sheldrick, 1997)'
_computing_structure_solution 'SHELXS-97 (Sheldrick, 1990)'
_diffrn_ambient_temperature 295(2)
_diffrn_detector_area_resol_mean 16.1954
_diffrn_measured_fraction_theta_full 0.996
_diffrn_measured_fraction_theta_max 0.992
_diffrn_measurement_device_type 'Xcalibur, Eos'
_diffrn_measurement_method '\w scans'
_diffrn_radiation_monochromator graphite
_diffrn_radiation_source 'Enhance (Mo) X-ray Source'
_diffrn_radiation_type MoK\a
_diffrn_radiation_wavelength 0.71073
_diffrn_reflns_av_R_equivalents 0.0235
_diffrn_reflns_av_sigmaI/netI 0.0448
_diffrn_reflns_limit_h_max 26
_diffrn_reflns_limit_h_min -22
_diffrn_reflns_limit_k_max 7
_diffrn_reflns_limit_k_min -5
_diffrn_reflns_limit_l_max 34
_diffrn_reflns_limit_l_min -32
_diffrn_reflns_number 5082
_diffrn_reflns_theta_full 26.00
_diffrn_reflns_theta_max 27.56
_diffrn_reflns_theta_min 3.20
_exptl_absorpt_coefficient_mu 2.947
_exptl_absorpt_correction_T_max 0.7005
_exptl_absorpt_correction_T_min 0.5765
_exptl_absorpt_correction_type multi-scan
_exptl_absorpt_process_details
; 
CrysAlis Pro (Agilent, 2013)
Empirical absorption correction using spherical harmonics,
 implemented in SCALE3 ABSPACK scaling algorithm. 
;
_exptl_crystal_colour colorless
_exptl_crystal_density_diffrn 1.985
_exptl_crystal_density_method 'not measured'
_exptl_crystal_description prism
_exptl_crystal_F_000 1656
_exptl_crystal_size_max 0.21
_exptl_crystal_size_mid 0.16
_exptl_crystal_size_min 0.13
_refine_diff_density_max 0.888
_refine_diff_density_min -1.362
_refine_diff_density_rms 0.128
_refine_ls_extinction_method none
_refine_ls_goodness_of_fit_ref 1.072
_refine_ls_hydrogen_treatment mixed
_refine_ls_matrix_type full
_refine_ls_number_parameters 205
_refine_ls_number_reflns 3293
_refine_ls_number_restraints 2
_refine_ls_restrained_S_all 1.072
_refine_ls_R_factor_all 0.0385
_refine_ls_R_factor_gt 0.0325
_refine_ls_shift/su_max 0.001
_refine_ls_shift/su_mean 0.000
_refine_ls_structure_factor_coef Fsqd
_refine_ls_weighting_details 'calc w=1/[\s^2^(Fo^2^)+(0.0285P)^2^+0.0000P] where P=(Fo^2^+2Fc^2^)/3'
_refine_ls_weighting_scheme calc
_refine_ls_wR_factor_gt 0.0683
_refine_ls_wR_factor_ref 0.0718
_reflns_number_gt 2914
_reflns_number_total 3293
_reflns_threshold_expression >2sigma(I)
_cod_data_source_file c8ce01591k2.cif
_cod_data_source_block complex13
_cod_depositor_comments 'Adding full bibliography for 7231723--7231735.cif.'
_cod_original_sg_symbol_H-M 'C 2/c'
_cod_database_code 7231732

loop_
_symmetry_equiv_pos_as_xyz
'x, y, z'
'-x, y, -z+1/2'
'x+1/2, y+1/2, z'
'-x+1/2, y+1/2, -z+1/2'
'-x, -y, -z'
'x, -y, z-1/2'
'-x+1/2, -y+1/2, -z'
'x+1/2, -y+1/2, z-1/2'

loop_
_atom_site_label
_atom_site_type_symbol
_atom_site_fract_x
_atom_site_fract_y
_atom_site_fract_z
_atom_site_U_iso_or_equiv
_atom_site_adp_type
_atom_site_occupancy
_atom_site_symmetry_multiplicity
_atom_site_calc_flag
_atom_site_refinement_flags
_atom_site_disorder_assembly
_atom_site_disorder_group
Ba1 Ba 0.004847(11) 0.69519(4) 0.329141(8) 0.01862(8) Uani 1 1 d . . .
S1 S 0.38310(5) 0.68241(18) 0.36347(4) 0.0203(2) Uani 1 1 d . A .
O1 O 0.07730(13) 0.8477(5) 0.26989(9) 0.0234(6) Uani 1 1 d . . .
O1W O 0.0000 0.2940(8) 0.2500 0.0387(11) Uani 1 2 d SD . .
O2 O 0.39882(14) 0.4658(5) 0.34114(10) 0.0325(7) Uani 1 1 d . . .
O3 O 0.42233(14) 0.8926(6) 0.35934(11) 0.0328(7) Uani 1 1 d . . .
O4 O 0.42601(16) 0.5311(5) 0.58947(10) 0.0344(7) Uani 1 1 d . . .
O5 O 0.1060(2) 0.3838(6) 0.38304(13) 0.0483(9) Uani 1 1 d D . .
C1 C 0.14641(19) 0.8147(7) 0.28820(13) 0.0191(8) Uani 1 1 d . . .
C2 C 0.1768(2) 0.6076(7) 0.27706(14) 0.0251(9) Uani 1 1 d . . .
H2A H 0.1476 0.4929 0.2551 0.030 Uiso 1 1 calc R . .
C3 C 0.24912(19) 0.5701(7) 0.29805(13) 0.0218(8) Uani 1 1 d . . .
H3A H 0.2682 0.4325 0.2897 0.026 Uiso 1 1 calc R . .
C4 C 0.29269(19) 0.7373(7) 0.33133(14) 0.0195(8) Uani 1 1 d . . .
C5 C 0.2644(2) 0.9475(8) 0.34187(16) 0.0328(10) Uani 1 1 d . . .
H5A H 0.2940 1.0634 0.3630 0.039 Uiso 1 1 calc R . .
C6 C 0.1924(2) 0.9830(8) 0.32081(16) 0.0295(9) Uani 1 1 d . . .
H6A H 0.1738 1.1230 0.3285 0.035 Uiso 1 1 calc R . .
C7 C 0.39679(19) 0.6413(7) 0.43072(14) 0.0210(8) Uani 1 1 d . . .
C8 C 0.4028(4) 0.4119(15) 0.4496(3) 0.0249(12) Uani 0.50 1 d P A 1
H8A H 0.3997 0.2847 0.4267 0.030 Uiso 0.50 1 calc PR A 1
C9 C 0.4136(4) 0.3751(15) 0.5026(3) 0.0256(13) Uani 0.50 1 d P A 1
H9A H 0.4192 0.2207 0.5155 0.031 Uiso 0.50 1 calc PR A 1
C11 C 0.4118(4) 0.7977(15) 0.5150(3) 0.0260(13) Uani 0.50 1 d P A 1
H11A H 0.4150 0.9306 0.5363 0.031 Uiso 0.50 1 calc PR A 1
C12 C 0.4025(4) 0.8306(15) 0.4615(3) 0.0242(13) Uani 0.50 1 d P A 1
H12A H 0.4004 0.9822 0.4474 0.029 Uiso 0.50 1 calc PR A 1
C8' C 0.3535(4) 0.4779(14) 0.4464(3) 0.0249(12) Uani 0.50 1 d P A 2
H8'A H 0.3184 0.3945 0.4201 0.030 Uiso 0.50 1 calc PR A 2
C9' C 0.3627(4) 0.4415(15) 0.4993(3) 0.0256(13) Uani 0.50 1 d P A 2
H9'A H 0.3337 0.3363 0.5086 0.031 Uiso 0.50 1 calc PR A 2
C11' C 0.4555(5) 0.7299(15) 0.5257(3) 0.0260(13) Uani 0.50 1 d P A 2
H11B H 0.4894 0.8155 0.5525 0.031 Uiso 0.50 1 calc PR A 2
C12' C 0.4457(4) 0.7724(14) 0.4731(3) 0.0242(13) Uani 0.50 1 d P A 2
H12B H 0.4721 0.8911 0.4650 0.029 Uiso 0.50 1 calc PR A 2
C10 C 0.4166(2) 0.5657(7) 0.53920(14) 0.0243(8) Uani 1 1 d . . .
C13 C 0.1789(3) 0.4474(12) 0.4149(2) 0.076(2) Uani 1 1 d . . .
H13A H 0.1933 0.5789 0.3984 0.115 Uiso 1 1 calc R . .
H13B H 0.2093 0.3147 0.4168 0.115 Uiso 1 1 calc R . .
H13C H 0.1820 0.4906 0.4504 0.115 Uiso 1 1 calc R . .
H1W H -0.034(2) 0.196(8) 0.239(3) 0.115 Uiso 1 1 d D . .
H5O H 0.093(4) 0.255(7) 0.394(3) 0.115 Uiso 1 1 d D . .

loop_
_atom_site_aniso_label
_atom_site_aniso_U_11
_atom_site_aniso_U_22
_atom_site_aniso_U_33
_atom_site_aniso_U_23
_atom_site_aniso_U_13
_atom_site_aniso_U_12
Ba1 0.01934(13) 0.02229(14) 0.01629(12) 0.00070(8) 0.00888(8) -0.00044(9)
S1 0.0142(4) 0.0244(5) 0.0233(4) 0.0023(4) 0.0078(3) 0.0025(4)
O1 0.0138(12) 0.0335(17) 0.0229(13) 0.0006(11) 0.0067(10) 0.0002(11)
O1W 0.032(3) 0.027(3) 0.051(3) 0.000 0.008(2) 0.000
O2 0.0278(15) 0.0387(19) 0.0311(14) -0.0058(13) 0.0106(12) 0.0119(14)
O3 0.0224(14) 0.0365(18) 0.0402(16) 0.0105(14) 0.0122(12) -0.0086(13)
O4 0.0460(18) 0.0343(18) 0.0184(13) -0.0017(12) 0.0061(12) -0.0023(15)
O5 0.058(2) 0.034(2) 0.0438(19) 0.0106(16) 0.0080(16) 0.0115(18)
C1 0.0173(17) 0.025(2) 0.0165(16) 0.0057(14) 0.0078(13) 0.0015(16)
C2 0.0205(19) 0.026(2) 0.0233(18) -0.0070(16) 0.0010(15) -0.0053(17)
C3 0.0232(19) 0.019(2) 0.0221(18) -0.0026(15) 0.0073(15) 0.0056(16)
C4 0.0153(17) 0.022(2) 0.0209(17) 0.0020(15) 0.0063(14) 0.0010(15)
C5 0.021(2) 0.027(2) 0.042(2) -0.0149(19) 0.0009(17) 0.0004(18)
C6 0.021(2) 0.027(2) 0.038(2) -0.0105(18) 0.0085(17) 0.0052(17)
C7 0.0207(19) 0.020(2) 0.0201(17) 0.0022(15) 0.0044(14) 0.0025(15)
C8 0.027(3) 0.023(3) 0.024(3) -0.004(2) 0.009(3) -0.005(3)
C9 0.030(3) 0.023(3) 0.021(2) 0.007(2) 0.006(3) -0.007(3)
C11 0.030(3) 0.023(3) 0.024(3) -0.005(2) 0.009(3) -0.008(3)
C12 0.027(3) 0.019(3) 0.025(3) 0.003(2) 0.006(3) -0.005(3)
C8' 0.027(3) 0.023(3) 0.024(3) -0.004(2) 0.009(3) -0.005(3)
C9' 0.030(3) 0.023(3) 0.021(2) 0.007(2) 0.006(3) -0.007(3)
C11' 0.030(3) 0.023(3) 0.024(3) -0.005(2) 0.009(3) -0.008(3)
C12' 0.027(3) 0.019(3) 0.025(3) 0.003(2) 0.006(3) -0.005(3)
C10 0.024(2) 0.022(2) 0.0231(18) -0.0026(16) 0.0035(15) 0.0028(17)
C13 0.091(5) 0.070(5) 0.060(4) 0.005(3) 0.017(3) 0.023(4)

loop_
_atom_type_symbol
_atom_type_description
_atom_type_scat_dispersion_real
_atom_type_scat_dispersion_imag
_atom_type_scat_source
C C 0.0033 0.0016 'International Tables Vol C Tables 4.2.6.8 and 6.1.1.4'
H H 0.0000 0.0000 'International Tables Vol C Tables 4.2.6.8 and 6.1.1.4'
O O 0.0106 0.0060 'International Tables Vol C Tables 4.2.6.8 and 6.1.1.4'
S S 0.1246 0.1234 'International Tables Vol C Tables 4.2.6.8 and 6.1.1.4'
Ba Ba -0.3244 2.2819 'International Tables Vol C Tables 4.2.6.8 and 6.1.1.4'

loop_
_geom_angle_atom_site_label_1
_geom_angle_atom_site_label_2
_geom_angle_atom_site_label_3
_geom_angle
_geom_angle_site_symmetry_1
_geom_angle_site_symmetry_3
O4 Ba1 O1 93.38(9) 7_566 .
O4 Ba1 O5 82.19(10) 7_566 .
O1 Ba1 O5 93.11(10) . .
O4 Ba1 O3 109.08(9) 7_566 3_445
O1 Ba1 O3 155.97(9) . 3_445
O5 Ba1 O3 81.96(10) . 3_445
O4 Ba1 O1 125.43(9) 7_566 2
O1 Ba1 O1 65.91(9) . 2
O5 Ba1 O1 144.31(9) . 2
O3 Ba1 O1 105.29(8) 3_445 2
O4 Ba1 O2 77.42(9) 7_566 3_455
O1 Ba1 O2 120.72(9) . 3_455
O5 Ba1 O2 141.03(10) . 3_455
O3 Ba1 O2 74.02(10) 3_445 3_455
O1 Ba1 O2 72.92(8) 2 3_455
O4 Ba1 O1W 151.52(7) 7_566 .
O1 Ba1 O1W 73.56(8) . .
O5 Ba1 O1W 73.58(9) . .
O3 Ba1 O1W 82.50(8) 3_445 .
O1 Ba1 O1W 72.87(8) 2 .
O2 Ba1 O1W 131.05(6) 3_455 .
O4 Ba1 Ba1 131.18(7) 7_566 2
O1 Ba1 Ba1 39.62(5) . 2
O5 Ba1 Ba1 107.05(8) . 2
O3 Ba1 Ba1 119.59(6) 3_445 2
O1 Ba1 Ba1 38.69(5) 2 2
O2 Ba1 Ba1 111.41(6) 3_455 2
O1W Ba1 Ba1 47.41(6) . 2
O2 S1 O3 116.86(19) . .
O2 S1 C7 109.75(18) . .
O3 S1 C7 107.44(17) . .
O2 S1 C4 107.10(17) . .
O3 S1 C4 108.79(17) . .
C7 S1 C4 106.44(18) . .
C1 O1 Ba1 118.1(2) . .
C1 O1 Ba1 121.0(2) . 2
Ba1 O1 Ba1 101.69(8) . 2
Ba1 O1W Ba1 85.18(12) . 2
Ba1 O1W H1W 123(5) . .
Ba1 O1W H1W 115(5) 2 .
S1 O2 Ba1 144.72(17) . 3_545
S1 O3 Ba1 161.81(19) . 3
C10 O4 Ba1 127.1(3) . 7_566
C13 O5 Ba1 124.5(3) . .
C13 O5 H5O 112(5) . .
Ba1 O5 H5O 118(5) . .
O1 C1 C6 121.1(3) . .
O1 C1 C2 121.8(3) . .
C6 C1 C2 117.1(3) . .
C3 C2 C1 121.5(3) . .
C3 C2 H2A 119.2 . .
C1 C2 H2A 119.2 . .
C4 C3 C2 119.7(4) . .
C4 C3 H3A 120.1 . .
C2 C3 H3A 120.1 . .
C3 C4 C5 120.1(3) . .
C3 C4 S1 120.7(3) . .
C5 C4 S1 119.1(3) . .
C6 C5 C4 119.6(4) . .
C6 C5 H5A 120.2 . .
C4 C5 H5A 120.2 . .
C5 C6 C1 121.8(4) . .
C5 C6 H6A 119.1 . .
C1 C6 H6A 119.1 . .
C12 C7 C8 123.6(5) . .
C8 C7 C12' 104.7(5) . .
C12 C7 C8' 105.3(5) . .
C12' C7 C8' 115.3(5) . .
C12 C7 S1 118.7(4) . .
C8 C7 S1 117.7(4) . .
C12' C7 S1 124.4(4) . .
C8' C7 S1 120.1(4) . .
C9 C8 C7 118.7(7) . .
C9 C8 H8A 120.7 . .
C7 C8 H8A 120.7 . .
C8 C9 C10 122.8(7) . .
C8 C9 H9A 118.6 . .
C10 C9 H9A 118.6 . .
C12 C11 C10 123.0(7) . .
C12 C11 H11A 118.5 . .
C10 C11 H11A 118.5 . .
C7 C12 C11 118.7(7) . .
C7 C12 H12A 120.7 . .
C11 C12 H12A 120.7 . .
C9' C8' C7 121.7(6) . .
C9' C8' H8'A 119.1 . .
C7 C8' H8'A 119.1 . .
C8' C9' C10 119.2(7) . .
C8' C9' H9'A 120.4 . .
C10 C9' H9'A 120.4 . .
C10 C11' C12' 120.9(7) . .
C10 C11' H11B 119.6 . .
C12' C11' H11B 119.6 . .
C11' C12' C7 122.1(7) . .
C11' C12' H12B 119.0 . .
C7 C12' H12B 119.0 . .
O4 C10 C11' 119.8(5) . .
O4 C10 C9' 119.6(5) . .
C11' C10 C9' 120.5(5) . .
O4 C10 C9 122.9(4) . .
C11' C10 C9 102.6(5) . .
O4 C10 C11 123.9(5) . .
C9' C10 C11 101.6(5) . .
C9 C10 C11 113.1(5) . .
O5 C13 H13A 109.5 . .
O5 C13 H13B 109.5 . .
H13A C13 H13B 109.5 . .
O5 C13 H13C 109.5 . .
H13A C13 H13C 109.5 . .
H13B C13 H13C 109.5 . .

loop_
_geom_bond_atom_site_label_1
_geom_bond_atom_site_label_2
_geom_bond_distance
_geom_bond_site_symmetry_2
Ba1 O4 2.627(3) 7_566
Ba1 O1 2.660(3) .
Ba1 O5 2.692(3) .
Ba1 O3 2.709(3) 3_445
Ba1 O1 2.713(2) 2
Ba1 O2 2.747(3) 3_455
Ba1 O1W 3.078(3) .
S1 O2 1.446(3) .
S1 O3 1.454(3) .
S1 C7 1.734(4) .
S1 C4 1.748(4) .
O1 C1 1.319(4) .
O1 Ba1 2.713(2) 2
O1W Ba1 3.078(3) 2
O1W H1W 0.85(5) .
O2 Ba1 2.747(3) 3_545
O3 Ba1 2.709(3) 3
O4 C10 1.303(4) .
O4 Ba1 2.627(3) 7_566
O5 C13 1.459(7) .
O5 H5O 0.85(5) .
C1 C6 1.396(5) .
C1 C2 1.403(5) .
C2 C3 1.384(5) .
C2 H2A 0.9300 .
C3 C4 1.378(5) .
C3 H3A 0.9300 .
C4 C5 1.390(5) .
C5 C6 1.377(5) .
C5 H5A 0.9300 .
C6 H6A 0.9300 .
C7 C12 1.329(9) .
C7 C8 1.380(9) .
C7 C12' 1.418(8) .
C7 C8' 1.435(9) .
C8 C9 1.372(10) .
C8 H8A 0.9300 .
C9 C10 1.441(9) .
C9 H9A 0.9300 .
C11 C12 1.387(11) .
C11 C10 1.450(9) .
C11 H11A 0.9300 .
C12 H12A 0.9300 .
C8' C9' 1.373(10) .
C8' H8'A 0.9300 .
C9' C10 1.410(8) .
C9' H9'A 0.9300 .
C11' C10 1.347(9) .
C11' C12' 1.369(11) .
C11' H11B 0.9300 .
C12' H12B 0.9300 .
C13 H13A 0.9600 .
C13 H13B 0.9600 .
C13 H13C 0.9600 .

loop_
_geom_hbond_atom_site_label_D
_geom_hbond_atom_site_label_H
_geom_hbond_atom_site_label_A
_geom_hbond_distance_DH
_geom_hbond_distance_HA
_geom_hbond_distance_DA
_geom_hbond_angle_DHA
_geom_hbond_site_symmetry_A
O1W H1W O1 0.85(5) 2.13(3) 2.914(5) 153(6) 2_545
O5 H5O O4 0.85(5) 1.762(15) 2.607(5) 172(8) 7_556

loop_
_geom_torsion_atom_site_label_1
_geom_torsion_atom_site_label_2
_geom_torsion_atom_site_label_3
_geom_torsion_atom_site_label_4
_geom_torsion
_geom_torsion_site_symmetry_1
_geom_torsion_site_symmetry_4
O4 Ba1 O1 C1 60.7(3) 7_566 .
O5 Ba1 O1 C1 -21.7(3) . .
O3 Ba1 O1 C1 -98.9(3) 3_445 .
O1 Ba1 O1 C1 -171.8(2) 2 .
O2 Ba1 O1 C1 138.0(2) 3_455 .
O1W Ba1 O1 C1 -93.6(3) . .
Ba1 Ba1 O1 C1 -135.0(3) 2 .
O4 Ba1 O1 Ba1 -164.38(9) 7_566 2
O5 Ba1 O1 Ba1 113.27(10) . 2
O3 Ba1 O1 Ba1 36.1(2) 3_445 2
O1 Ba1 O1 Ba1 -36.81(11) 2 2
O2 Ba1 O1 Ba1 -87.01(10) 3_455 2
O1W Ba1 O1 Ba1 41.39(7) . 2
O4 Ba1 O1W Ba1 -100.44(17) 7_566 2
O1 Ba1 O1W Ba1 -34.94(5) . 2
O5 Ba1 O1W Ba1 -133.32(9) . 2
O3 Ba1 O1W Ba1 142.89(6) 3_445 2
O1 Ba1 O1W Ba1 34.30(6) 2 2
O2 Ba1 O1W Ba1 81.77(10) 3_455 2
O3 S1 O2 Ba1 40.0(3) . 3_545
C7 S1 O2 Ba1 -82.6(3) . 3_545
C4 S1 O2 Ba1 162.2(3) . 3_545
O2 S1 O3 Ba1 14.7(6) . 3
C7 S1 O3 Ba1 138.5(5) . 3
C4 S1 O3 Ba1 -106.7(5) . 3
O4 Ba1 O5 C13 -33.8(4) 7_566 .
O1 Ba1 O5 C13 59.2(4) . .
O3 Ba1 O5 C13 -144.5(4) 3_445 .
O1 Ba1 O5 C13 110.5(4) 2 .
O2 Ba1 O5 C13 -92.5(4) 3_455 .
O1W Ba1 O5 C13 131.0(4) . .
Ba1 Ba1 O5 C13 97.0(4) 2 .
Ba1 O1 C1 C6 -89.4(4) . .
Ba1 O1 C1 C6 144.6(3) 2 .
Ba1 O1 C1 C2 88.9(4) . .
Ba1 O1 C1 C2 -37.2(4) 2 .
O1 C1 C2 C3 -177.5(3) . .
C6 C1 C2 C3 0.8(6) . .
C1 C2 C3 C4 1.0(6) . .
C2 C3 C4 C5 -2.8(6) . .
C2 C3 C4 S1 173.9(3) . .
O2 S1 C4 C3 8.9(4) . .
O3 S1 C4 C3 136.1(3) . .
C7 S1 C4 C3 -108.4(3) . .
O2 S1 C4 C5 -174.3(3) . .
O3 S1 C4 C5 -47.2(4) . .
C7 S1 C4 C5 68.3(4) . .
C3 C4 C5 C6 2.9(6) . .
S1 C4 C5 C6 -173.9(3) . .
C4 C5 C6 C1 -1.0(7) . .
O1 C1 C6 C5 177.6(4) . .
C2 C1 C6 C5 -0.8(6) . .
O2 S1 C7 C12 163.4(5) . .
O3 S1 C7 C12 35.3(5) . .
C4 S1 C7 C12 -81.1(5) . .
O2 S1 C7 C8 -15.1(5) . .
O3 S1 C7 C8 -143.1(5) . .
C4 S1 C7 C8 100.5(5) . .
O2 S1 C7 C12' 119.9(5) . .
O3 S1 C7 C12' -8.1(5) . .
C4 S1 C7 C12' -124.5(5) . .
O2 S1 C7 C8' -64.9(5) . .
O3 S1 C7 C8' 167.1(5) . .
C4 S1 C7 C8' 50.7(5) . .
C12 C7 C8 C9 1.7(11) . .
C12' C7 C8 C9 37.2(9) . .
C8' C7 C8 C9 -74.2(9) . .
S1 C7 C8 C9 -179.9(6) . .
C7 C8 C9 C10 2.0(11) . .
C8 C7 C12 C11 -3.2(11) . .
C12' C7 C12 C11 -71.4(9) . .
C8' C7 C12 C11 40.5(9) . .
S1 C7 C12 C11 178.4(6) . .
C10 C11 C12 C7 1.0(12) . .
C12 C7 C8' C9' -42.5(9) . .
C8 C7 C8' C9' 80.6(9) . .
C12' C7 C8' C9' -4.1(10) . .
S1 C7 C8' C9' -179.7(6) . .
C7 C8' C9' C10 -0.8(12) . .
C10 C11' C12' C7 -2.5(13) . .
C12 C7 C12' C11' 87.8(11) . .
C8 C7 C12' C11' -39.1(10) . .
C8' C7 C12' C11' 5.8(10) . .
S1 C7 C12' C11' -178.8(6) . .
Ba1 O4 C10 C11' 13.8(7) 7_566 .
Ba1 O4 C10 C9' -162.2(4) 7_566 .
Ba1 O4 C10 C9 145.9(5) 7_566 .
Ba1 O4 C10 C11 -30.7(6) 7_566 .
C12' C11' C10 O4 -178.9(7) . .
C12' C11' C10 C9' -2.9(11) . .
C12' C11' C10 C9 40.8(9) . .
C12' C11' C10 C11 -70.7(10) . .
C8' C9' C10 O4 -179.5(6) . .
C8' C9' C10 C11' 4.5(11) . .
C8' C9' C10 C9 -71.4(9) . .
C8' C9' C10 C11 39.9(9) . .
C8 C9 C10 O4 179.2(6) . .
C8 C9 C10 C11' -42.1(9) . .
C8 C9 C10 C9' 79.0(9) . .
C8 C9 C10 C11 -3.8(10) . .
C12 C11 C10 O4 179.2(6) . .
C12 C11 C10 C11' 83.0(11) . .
C12 C11 C10 C9' -42.5(9) . .
C12 C11 C10 C9 2.3(10) . .
